data_4068762
loop_
_publ_author_name
'Bellott, Brian J.'
'Girolami, Gregory S.'

_publ_section_title
;
 Structures and Properties of Copper Alkene Complexes. Preorganization
 Effects and the Binding of Different Isomers of Cyclododecatriene to
 Copper Triflate
;
_journal_issue 7
_journal_name_full Organometallics
_journal_page_first 2046
_journal_paper_doi 10.1021/om801078c
_journal_volume 28
_journal_year 2009
_chemical_formula_moiety 'C13 H18 Cu F3 O3 S'
_chemical_formula_sum 'C13 H18 Cu F3 O3 S'
_chemical_formula_weight 374.87
_chemical_name_systematic
; 
 ? 
;
_space_group_IT_number 14
_symmetry_cell_setting monoclinic
_symmetry_space_group_name_Hall '-P 2ybc'
_symmetry_space_group_name_H-M 'P 1 21/c 1'
_atom_sites_solution_hydrogens geom
_atom_sites_solution_primary direct
_atom_sites_solution_secondary difmap
_audit_creation_method SHELXL-97
_cell_angle_alpha 90.00
_cell_angle_beta 99.011(4)
_cell_angle_gamma 90.00
_cell_formula_units_Z 4
_cell_length_a 7.2459(16)
_cell_length_b 13.279(3)
_cell_length_c 15.836(4)
_cell_measurement_reflns_used 4639
_cell_measurement_temperature 193(2)
_cell_measurement_theta_max 25.36
_cell_measurement_theta_min 2.01
_cell_volume 1504.9(6)
_computing_structure_refinement 'SHELXL-97 (Sheldrick, 1997)'
_computing_structure_solution 'SHELXS-97 (Sheldrick, 1990)'
_diffrn_ambient_temperature 193(2)
_diffrn_measured_fraction_theta_full 0.998
_diffrn_measured_fraction_theta_max 0.998
_diffrn_measurement_device_type 'CCD area detector'
_diffrn_measurement_method 'phi and omega scans'
_diffrn_radiation_monochromator graphite
_diffrn_radiation_source 'fine-focus sealed tube'
_diffrn_radiation_type MoK\a
_diffrn_radiation_wavelength 0.71073
_diffrn_reflns_av_R_equivalents 0.0893
_diffrn_reflns_av_sigmaI/netI 0.1279
_diffrn_reflns_limit_h_max 8
_diffrn_reflns_limit_h_min -8
_diffrn_reflns_limit_k_max 15
_diffrn_reflns_limit_k_min -15
_diffrn_reflns_limit_l_max 19
_diffrn_reflns_limit_l_min -19
_diffrn_reflns_number 11663
_diffrn_reflns_theta_full 25.36
_diffrn_reflns_theta_max 25.36
_diffrn_reflns_theta_min 2.01
_exptl_absorpt_coefficient_mu 1.628
_exptl_absorpt_correction_T_max 0.926
_exptl_absorpt_correction_T_min 0.592
_exptl_absorpt_correction_type integration
_exptl_crystal_colour colourless
_exptl_crystal_density_diffrn 1.655
_exptl_crystal_density_method 'not measured'
_exptl_crystal_description needle
_exptl_crystal_F_000 768
_exptl_crystal_size_max 0.40
_exptl_crystal_size_mid 0.10
_exptl_crystal_size_min 0.05
_refine_diff_density_max 0.289
_refine_diff_density_min -0.416
_refine_diff_density_rms 0.070
_refine_ls_extinction_coef 0.0011(3)
_refine_ls_extinction_expression Fc^*^=kFc[1+0.001xFc^2^\l^3^/sin(2\q)]^-1/4^
_refine_ls_extinction_method SHELXL
_refine_ls_goodness_of_fit_ref 0.730
_refine_ls_hydrogen_treatment mixed
_refine_ls_matrix_type full
_refine_ls_number_parameters 191
_refine_ls_number_reflns 2754
_refine_ls_number_restraints 0
_refine_ls_restrained_S_all 0.730
_refine_ls_R_factor_all 0.0675
_refine_ls_R_factor_gt 0.0334
_refine_ls_shift/su_max 0.001
_refine_ls_shift/su_mean 0.000
_refine_ls_structure_factor_coef Fsqd
_refine_ls_weighting_details 'calc w=1/[\s^2^(Fo^2^)+(0.0213P)^2^+0.0000P] where P=(Fo^2^+2Fc^2^)/3'
_refine_ls_weighting_scheme calc
_refine_ls_wR_factor_gt 0.0611
_refine_ls_wR_factor_ref 0.0640
_reflns_number_gt 1513
_reflns_number_total 2754
_reflns_threshold_expression >2sigma(I)
_cod_data_source_file om801078c_si_003.cif
_cod_data_source_block g98mface
_cod_depositor_comments
;
The following automatic conversions were performed:

'_symmetry_cell_setting' value 'Monoclinic' changed to 'monoclinic'
according to /home/saulius/struct/CIF-dictionaries/cif_core.dic
dictionary named 'cif_core.dic' version 2.4.2 from 2011-04-26.

Automatic conversion script
Id: cif_fix_values 1715 2011-07-08 13:25:40Z adriana 
;
_cod_original_cell_volume 1505.0(6)
_cod_original_sg_symbol_H-M P2(1)/c
_cod_database_code 4068762

loop_
_symmetry_equiv_pos_as_xyz
'x, y, z'
'-x, y+1/2, -z+1/2'
'-x, -y, -z'
'x, -y-1/2, z-1/2'

loop_
_atom_site_label
_atom_site_type_symbol
_atom_site_fract_x
_atom_site_fract_y
_atom_site_fract_z
_atom_site_U_iso_or_equiv
_atom_site_adp_type
_atom_site_occupancy
_atom_site_symmetry_multiplicity
_atom_site_calc_flag
_atom_site_refinement_flags
Cu1 Cu 0.39834(6) 0.04978(3) 0.21316(3) 0.02909(16) Uani 1 1 d .
C1 C 0.3664(5) 0.1051(3) 0.3381(2) 0.0333(9) Uani 1 1 d .
H1 H 0.3425 0.1792 0.3396 0.040 Uiso 1 1 calc R
C2 C 0.2135(5) 0.0506(3) 0.3070(2) 0.0352(9) Uani 1 1 d .
H2 H 0.0988 0.0924 0.2902 0.042 Uiso 1 1 calc R
C3 C 0.1723(5) -0.0589(2) 0.3231(2) 0.0380(9) Uani 1 1 d .
H3A H 0.0538 -0.0639 0.3465 0.046 Uiso 1 1 calc R
H3B H 0.2734 -0.0870 0.3659 0.046 Uiso 1 1 calc R
C4 C 0.1568(5) -0.1197(3) 0.2405(2) 0.0374(10) Uani 1 1 d .
H4A H 0.1162 -0.1893 0.2507 0.045 Uiso 1 1 calc R
H4B H 0.0624 -0.0888 0.1961 0.045 Uiso 1 1 calc R
C5 C 0.3447(5) -0.1220(2) 0.2101(2) 0.0291(9) Uani 1 1 d .
H5 H 0.4426 -0.1628 0.2464 0.035 Uiso 1 1 calc R
C6 C 0.3893(5) -0.0928(2) 0.1350(2) 0.0306(9) Uani 1 1 d .
H6 H 0.2866 -0.0970 0.0849 0.037 Uiso 1 1 calc R
C7 C 0.5854(5) -0.0991(2) 0.1145(2) 0.0372(10) Uani 1 1 d .
H7A H 0.5827 -0.1359 0.0599 0.045 Uiso 1 1 calc R
H7B H 0.6635 -0.1383 0.1598 0.045 Uiso 1 1 calc R
C8 C 0.6764(5) 0.0046(3) 0.1069(2) 0.0386(10) Uani 1 1 d .
H8A H 0.8049 -0.0055 0.0946 0.046 Uiso 1 1 calc R
H8B H 0.6050 0.0412 0.0580 0.046 Uiso 1 1 calc R
C9 C 0.6850(4) 0.0690(3) 0.1868(2) 0.0315(9) Uani 1 1 d .
H9 H 0.7265 0.1402 0.1813 0.038 Uiso 1 1 calc R
C10 C 0.6941(4) 0.0344(3) 0.2675(2) 0.0295(9) Uani 1 1 d .
H10 H 0.7380 -0.0368 0.2755 0.035 Uiso 1 1 calc R
C11 C 0.7117(5) 0.0943(3) 0.3487(2) 0.0359(10) Uani 1 1 d .
H11A H 0.7167 0.1671 0.3355 0.043 Uiso 1 1 calc R
H11B H 0.8288 0.0759 0.3865 0.043 Uiso 1 1 calc R
C12 C 0.5442(5) 0.0729(3) 0.3940(2) 0.0372(10) Uani 1 1 d .
H12A H 0.5385 0.0001 0.4065 0.045 Uiso 1 1 calc R
H12B H 0.5586 0.1100 0.4488 0.045 Uiso 1 1 calc R
O1 O 0.2581(3) 0.12738(16) 0.10824(14) 0.0395(7) Uani 1 1 d .
S1 S 0.26366(13) 0.23725(7) 0.10622(6) 0.0308(2) Uani 1 1 d .
O2 O 0.4209(4) 0.27700(18) 0.07371(16) 0.0559(8) Uani 1 1 d .
O3 O 0.2189(3) 0.28391(16) 0.18208(14) 0.0408(7) Uani 1 1 d .
C13 C 0.0659(6) 0.2649(3) 0.0248(2) 0.0438(11) Uani 1 1 d .
F1 F 0.0561(3) 0.36543(17) 0.01199(13) 0.0691(8) Uani 1 1 d .
F2 F 0.0797(3) 0.22356(16) -0.04989(13) 0.0606(7) Uani 1 1 d .
F3 F -0.0926(3) 0.23761(19) 0.04681(15) 0.0706(7) Uani 1 1 d .

loop_
_atom_site_aniso_label
_atom_site_aniso_U_11
_atom_site_aniso_U_22
_atom_site_aniso_U_33
_atom_site_aniso_U_23
_atom_site_aniso_U_13
_atom_site_aniso_U_12
Cu1 0.0302(3) 0.0268(3) 0.0304(3) 0.0013(2) 0.00542(19) 0.0033(2)
C1 0.042(3) 0.030(2) 0.029(2) -0.0051(17) 0.013(2) 0.006(2)
C2 0.035(2) 0.040(2) 0.034(2) 0.002(2) 0.0155(18) 0.013(2)
C3 0.030(2) 0.041(2) 0.045(2) 0.010(2) 0.0146(18) 0.001(2)
C4 0.032(3) 0.028(2) 0.052(3) 0.006(2) 0.006(2) -0.0055(18)
C5 0.032(2) 0.0142(19) 0.039(2) -0.0024(17) 0.000(2) 0.0006(15)
C6 0.038(2) 0.023(2) 0.029(2) -0.0090(17) -0.0025(19) -0.0025(17)
C7 0.045(3) 0.036(2) 0.030(2) -0.0031(18) 0.007(2) 0.011(2)
C8 0.036(2) 0.044(2) 0.036(3) 0.0074(19) 0.009(2) 0.0053(19)
C9 0.021(2) 0.034(2) 0.039(2) 0.0056(18) 0.0064(18) -0.0072(17)
C10 0.019(2) 0.034(2) 0.034(2) 0.0005(19) -0.0011(17) 0.0045(17)
C11 0.042(3) 0.035(2) 0.028(2) -0.0011(17) -0.003(2) -0.0045(18)
C12 0.050(3) 0.036(2) 0.023(2) -0.0056(17) -0.001(2) -0.002(2)
O1 0.0538(18) 0.0189(13) 0.0430(16) 0.0000(12) -0.0012(13) 0.0080(12)
S1 0.0322(6) 0.0266(6) 0.0318(6) -0.0004(5) -0.0001(5) 0.0033(5)
O2 0.0430(19) 0.0572(18) 0.069(2) 0.0084(15) 0.0142(16) -0.0112(15)
O3 0.0561(19) 0.0357(15) 0.0271(15) -0.0093(12) -0.0043(13) 0.0125(13)
C13 0.051(3) 0.044(3) 0.034(3) -0.005(2) 0.000(2) 0.017(2)
F1 0.100(2) 0.0491(15) 0.0520(16) 0.0064(12) -0.0085(14) 0.0337(15)
F2 0.0671(18) 0.0768(17) 0.0320(13) -0.0158(12) -0.0107(12) 0.0297(14)
F3 0.0324(15) 0.107(2) 0.0695(17) -0.0096(15) -0.0024(14) 0.0052(15)

loop_
_atom_type_symbol
_atom_type_description
_atom_type_scat_dispersion_real
_atom_type_scat_dispersion_imag
_atom_type_scat_source
C C 0.0033 0.0016 'International Tables Vol C Tables 4.2.6.8 and 6.1.1.4'
H H 0.0000 0.0000 'International Tables Vol C Tables 4.2.6.8 and 6.1.1.4'
O O 0.0106 0.0060 'International Tables Vol C Tables 4.2.6.8 and 6.1.1.4'
F F 0.0171 0.0103 'International Tables Vol C Tables 4.2.6.8 and 6.1.1.4'
S S 0.1246 0.1234 'International Tables Vol C Tables 4.2.6.8 and 6.1.1.4'
Cu Cu 0.3201 1.2651 'International Tables Vol C Tables 4.2.6.8 and 6.1.1.4'

loop_
_geom_angle_atom_site_label_1
_geom_angle_atom_site_label_2
_geom_angle_atom_site_label_3
_geom_angle
O1 Cu1 C2 105.67(11)
O1 Cu1 C1 117.05(11)
C2 Cu1 C1 36.54(12)
O1 Cu1 C10 133.28(11)
C2 Cu1 C10 113.94(13)
C1 Cu1 C10 84.84(13)
O1 Cu1 C9 98.55(12)
C2 Cu1 C9 147.19(14)
C1 Cu1 C9 112.03(14)
C10 Cu1 C9 35.85(11)
O1 Cu1 C6 90.50(11)
C2 Cu1 C6 114.55(14)
C1 Cu1 C6 142.27(13)
C10 Cu1 C6 94.60(13)
C9 Cu1 C6 86.59(13)
O1 Cu1 C5 114.34(11)
C2 Cu1 C5 84.20(13)
C1 Cu1 C5 108.28(13)
C10 Cu1 C5 93.86(13)
C9 Cu1 C5 105.76(12)
C6 Cu1 C5 34.01(10)
C2 C1 C12 129.8(3)
C2 C1 Cu1 71.52(19)
C12 C1 Cu1 103.7(2)
C2 C1 H1 113.6
C12 C1 H1 113.6
Cu1 C1 H1 113.6
C1 C2 C3 128.7(3)
C1 C2 Cu1 71.94(19)
C3 C2 Cu1 105.8(2)
C1 C2 H2 113.6
C3 C2 H2 113.6
Cu1 C2 H2 113.6
C2 C3 C4 110.8(3)
C2 C3 H3A 109.5
C4 C3 H3A 109.5
C2 C3 H3B 109.5
C4 C3 H3B 109.5
H3A C3 H3B 108.1
C5 C4 C3 109.5(3)
C5 C4 H4A 109.8
C3 C4 H4A 109.8
C5 C4 H4B 109.8
C3 C4 H4B 109.8
H4A C4 H4B 108.2
C6 C5 C4 129.2(3)
C6 C5 Cu1 70.73(18)
C4 C5 Cu1 97.5(2)
C6 C5 H5 114.8
C4 C5 H5 114.8
Cu1 C5 H5 114.8
C5 C6 C7 122.8(3)
C5 C6 Cu1 75.26(19)
C7 C6 Cu1 102.5(2)
C5 C6 H6 115.8
C7 C6 H6 115.8
Cu1 C6 H6 115.8
C6 C7 C8 113.3(3)
C6 C7 H7A 108.9
C8 C7 H7A 108.9
C6 C7 H7B 108.9
C8 C7 H7B 108.9
H7A C7 H7B 107.7
C9 C8 C7 113.7(3)
C9 C8 H8A 108.8
C7 C8 H8A 108.8
C9 C8 H8B 108.8
C7 C8 H8B 108.8
H8A C8 H8B 107.7
C10 C9 C8 125.8(3)
C10 C9 Cu1 71.82(19)
C8 C9 Cu1 100.1(2)
C10 C9 H9 115.7
C8 C9 H9 115.7
Cu1 C9 H9 115.7
C9 C10 C11 128.0(3)
C9 C10 Cu1 72.33(19)
C11 C10 Cu1 103.5(2)
C9 C10 H10 114.2
C11 C10 H10 114.2
Cu1 C10 H10 114.2
C10 C11 C12 109.6(3)
C10 C11 H11A 109.7
C12 C11 H11A 109.7
C10 C11 H11B 109.7
C12 C11 H11B 109.7
H11A C11 H11B 108.2
C1 C12 C11 109.9(3)
C1 C12 H12A 109.7
C11 C12 H12A 109.7
C1 C12 H12B 109.7
C11 C12 H12B 109.7
H12A C12 H12B 108.2
S1 O1 Cu1 120.05(13)
O2 S1 O3 116.24(16)
O2 S1 O1 113.90(15)
O3 S1 O1 113.76(14)
O2 S1 C13 104.85(19)
O3 S1 C13 104.58(17)
O1 S1 C13 101.36(16)
F3 C13 F2 108.5(4)
F3 C13 F1 106.7(3)
F2 C13 F1 106.6(3)
F3 C13 S1 112.7(3)
F2 C13 S1 113.0(3)
F1 C13 S1 109.0(3)

loop_
_geom_bond_atom_site_label_1
_geom_bond_atom_site_label_2
_geom_bond_distance
Cu1 O1 2.080(2)
Cu1 C2 2.151(3)
Cu1 C1 2.156(3)
Cu1 C10 2.190(3)
Cu1 C9 2.197(3)
Cu1 C6 2.258(3)
Cu1 C5 2.313(3)
C1 C2 1.350(5)
C1 C12 1.506(5)
C1 H1 1.0000
C2 C3 1.514(4)
C2 H2 1.0000
C3 C4 1.526(4)
C3 H3A 0.9900
C3 H3B 0.9900
C4 C5 1.514(4)
C4 H4A 0.9900
C4 H4B 0.9900
C5 C6 1.338(4)
C5 H5 1.0000
C6 C7 1.509(5)
C6 H6 1.0000
C7 C8 1.539(4)
C7 H7A 0.9900
C7 H7B 0.9900
C8 C9 1.520(5)
C8 H8A 0.9900
C8 H8B 0.9900
C9 C10 1.350(4)
C9 H9 1.0000
C10 C11 1.500(4)
C10 H10 1.0000
C11 C12 1.530(4)
C11 H11A 0.9900
C11 H11B 0.9900
C12 H12A 0.9900
C12 H12B 0.9900
O1 S1 1.460(2)
S1 O2 1.423(2)
S1 O3 1.433(2)
S1 C13 1.809(4)
C13 F3 1.303(4)
C13 F2 1.322(4)
C13 F1 1.350(4)
